data_4113945
loop_
_publ_author_name
'Yonghui Zhang'
'Richard J. Keaton'
'Lawrence R. Sita'

_publ_section_title
;
 A Case for Asymmetric Hydrozirconation
;
_journal_name_full 'Journal of the American Chemical Society'
_journal_page_first 8746
_journal_page_last 8747
_journal_paper_doi 10.1021/ja0349453
_journal_volume 125
_journal_year 2003
_chemical_formula_sum 'C26 H48 Cl N3 Zr'
_chemical_formula_weight 529.34
_chemical_name_systematic
; 
 ? 
;
_space_group_IT_number 2
_symmetry_cell_setting triclinic
_symmetry_space_group_name_Hall '-P 1'
_symmetry_space_group_name_H-M 'P -1'
_atom_sites_solution_hydrogens geom
_atom_sites_solution_primary direct
_atom_sites_solution_secondary difmap
_audit_creation_method SHELXL-97
_cell_angle_alpha 73.5600(10)
_cell_angle_beta 87.6020(10)
_cell_angle_gamma 88.9040(10)
_cell_formula_units_Z 4
_cell_length_a 10.2651(4)
_cell_length_b 16.8449(6)
_cell_length_c 17.0772(7)
_cell_measurement_reflns_used 8417
_cell_measurement_temperature 173(2)
_cell_measurement_theta_max 59.738
_cell_measurement_theta_min 4.606
_cell_volume 2829.61(19)
_computing_cell_refinement 'Bruker SMART'
_computing_data_collection 'Bruker SMART'
_computing_data_reduction 'Bruker SAINT'
_computing_molecular_graphics 'Bruker SHELXTL'
_computing_publication_material 'Bruker SHELXTL'
_computing_structure_refinement 'SHELXL-97 (Sheldrick, 1997)'
_computing_structure_solution 'SHELXS-97 (Sheldrick, 1990)'
_diffrn_ambient_temperature 173(2)
_diffrn_measured_fraction_theta_full 0.999
_diffrn_measured_fraction_theta_max 0.999
_diffrn_measurement_device_type 'CCD area detector'
_diffrn_measurement_method 'phi and omega scans'
_diffrn_radiation_monochromator graphite
_diffrn_radiation_source 'fine-focus sealed tube'
_diffrn_radiation_type MoK\a
_diffrn_radiation_wavelength 0.71073
_diffrn_reflns_av_R_equivalents 0.0285
_diffrn_reflns_av_sigmaI/netI 0.0237
_diffrn_reflns_limit_h_max 13
_diffrn_reflns_limit_h_min -13
_diffrn_reflns_limit_k_max 21
_diffrn_reflns_limit_k_min -21
_diffrn_reflns_limit_l_max 22
_diffrn_reflns_limit_l_min -22
_diffrn_reflns_number 55321
_diffrn_reflns_theta_full 27.50
_diffrn_reflns_theta_max 27.50
_diffrn_reflns_theta_min 1.99
_diffrn_standards_decay_% 0
_exptl_absorpt_coefficient_mu 0.500
_exptl_absorpt_correction_T_max 0.9587
_exptl_absorpt_correction_T_min 0.8556
_exptl_absorpt_correction_type 'empirical, SADABS (multi-scan)'
_exptl_crystal_colour Colorless
_exptl_crystal_density_diffrn 1.243
_exptl_crystal_density_meas 0
_exptl_crystal_description Plate
_exptl_crystal_F_000 1128
_exptl_crystal_size_max 0.32
_exptl_crystal_size_mid 0.26
_exptl_crystal_size_min 0.09
_refine_diff_density_max 0.771
_refine_diff_density_min -0.531
_refine_diff_density_rms 0.064
_refine_ls_extinction_method none
_refine_ls_goodness_of_fit_ref 1.085
_refine_ls_hydrogen_treatment mixed
_refine_ls_matrix_type full
_refine_ls_number_parameters 949
_refine_ls_number_reflns 12986
_refine_ls_number_restraints 6
_refine_ls_restrained_S_all 1.085
_refine_ls_R_factor_all 0.0430
_refine_ls_R_factor_gt 0.0302
_refine_ls_shift/su_max 0.001
_refine_ls_shift/su_mean 0.000
_refine_ls_structure_factor_coef Fsqd
_refine_ls_weighting_details 'calc w=1/[\s^2^(Fo^2^)+(0.0457P)^2^+0.9726P] where P=(Fo^2^+2Fc^2^)/3'
_refine_ls_weighting_scheme calc
_refine_ls_wR_factor_gt 0.0774
_refine_ls_wR_factor_ref 0.0847
_reflns_number_gt 10693
_reflns_number_total 12986
_reflns_threshold_expression >2sigma(I)
_cod_data_source_file ja0349453si20030301_054857_4.cif
_cod_data_source_block cmpd6b
_cod_database_code 4113945

loop_
_symmetry_equiv_pos_as_xyz
'x, y, z'
'-x, -y, -z'

loop_
_atom_site_label
_atom_site_type_symbol
_atom_site_fract_x
_atom_site_fract_y
_atom_site_fract_z
_atom_site_U_iso_or_equiv
_atom_site_adp_type
_atom_site_occupancy
_atom_site_symmetry_multiplicity
_atom_site_calc_flag
_atom_site_refinement_flags
Zr1 Zr 0.863127(15) 0.655840(10) 0.253772(10) 0.02153(5) Uani 1 1 d .
Cl1 Cl 0.90964(5) 0.50314(3) 0.30770(3) 0.03827(12) Uani 1 1 d .
N1 N 0.90663(16) 0.63189(10) 0.13253(10) 0.0314(3) Uani 1 1 d .
N2 N 0.92118(15) 0.76087(9) 0.13797(9) 0.0280(3) Uani 1 1 d .
N3 N 1.06659(14) 0.66409(9) 0.28615(10) 0.0274(3) Uani 1 1 d .
CT1 C 0.64348(8) 0.66506(6) 0.27636(6) 0.000 Uiso 0.00 1 d P
C1 C 0.62853(17) 0.68439(11) 0.20371(11) 0.0278(4) Uani 1 1 d .
C2 C 0.62894(17) 0.60293(11) 0.25649(12) 0.0287(4) Uani 1 1 d .
C3 C 0.65076(18) 0.60712(12) 0.33653(12) 0.0324(4) Uani 1 1 d .
C4 C 0.66113(18) 0.69160(13) 0.33350(12) 0.0328(4) Uani 1 1 d .
C5 C 0.64801(17) 0.73926(11) 0.25156(12) 0.0297(4) Uani 1 1 d .
C6 C 0.5994(2) 0.71050(17) 0.11491(14) 0.0415(5) Uani 1 1 d .
H6A H 0.610(3) 0.672(2) 0.091(2) 0.081(11) Uiso 1 1 d .
H6B H 0.652(4) 0.754(2) 0.086(2) 0.102(13) Uiso 1 1 d .
H6C H 0.514(3) 0.7291(19) 0.1055(18) 0.070(9) Uiso 1 1 d .
C7 C 0.5994(2) 0.52570(15) 0.23321(19) 0.0443(5) Uani 1 1 d .
H7A H 0.663(3) 0.4893(19) 0.2437(18) 0.067(9) Uiso 1 1 d .
H7B H 0.569(4) 0.539(2) 0.177(2) 0.090(11) Uiso 1 1 d .
H7C H 0.533(3) 0.4944(18) 0.2664(18) 0.061(8) Uiso 1 1 d .
C8 C 0.6449(3) 0.53584(19) 0.41275(17) 0.0546(7) Uani 1 1 d .
H8A H 0.567(5) 0.528(3) 0.439(3) 0.125(15) Uiso 1 1 d .
H8B H 0.702(3) 0.5463(18) 0.4513(19) 0.063(9) Uiso 1 1 d .
H8C H 0.675(4) 0.483(3) 0.411(2) 0.106(14) Uiso 1 1 d .
C9 C 0.6561(3) 0.7250(2) 0.40624(18) 0.0544(7) Uani 1 1 d .
H9A H 0.694(3) 0.777(2) 0.393(2) 0.077(11) Uiso 1 1 d .
H9B H 0.703(3) 0.687(2) 0.453(2) 0.074(10) Uiso 1 1 d .
H9C H 0.570(4) 0.730(2) 0.424(2) 0.084(10) Uiso 1 1 d .
C10 C 0.6225(3) 0.83100(14) 0.2235(2) 0.0480(6) Uani 1 1 d .
H10A H 0.530(3) 0.8392(17) 0.2310(17) 0.060(8) Uiso 1 1 d .
H10B H 0.642(4) 0.854(2) 0.168(2) 0.085(11) Uiso 1 1 d .
H10C H 0.667(3) 0.8603(19) 0.2562(18) 0.066(9) Uiso 1 1 d .
C11 C 0.93771(18) 0.70926(12) 0.09158(12) 0.0310(4) Uani 1 1 d .
C12 C 0.9861(3) 0.7315(2) 0.00364(15) 0.0493(6) Uani 1 1 d .
H12A H 1.074(3) 0.7186(19) 0.0035(19) 0.073(10) Uiso 1 1 d .
H12B H 0.967(3) 0.789(2) -0.0240(19) 0.066(9) Uiso 1 1 d .
H12C H 0.950(3) 0.6997(19) -0.0268(19) 0.070(9) Uiso 1 1 d .
C13 C 0.9269(3) 0.56364(17) 0.09650(17) 0.0499(6) Uani 1 1 d .
H13A H 0.937(3) 0.5157(19) 0.1393(18) 0.061(8) Uiso 1 1 d .
H13B H 1.026(2) 0.5338(14) 0.0837(13) 0.033(6) Uiso 1 1 d .
C14 C 0.8218(3) 0.5510(2) 0.0425(2) 0.0691(8) Uani 1 1 d .
H14A H 0.736(4) 0.541(2) 0.084(2) 0.094(11) Uiso 1 1 d .
H14B H 0.850(4) 0.493(3) 0.018(3) 0.136(16) Uiso 1 1 d .
H14C H 0.810(4) 0.607(3) -0.011(3) 0.125(15) Uiso 1 1 d .
C15 C 0.9636(2) 0.84804(12) 0.11341(13) 0.0364(5) Uani 1 1 d .
C16 C 0.9650(3) 0.87559(14) 0.19051(17) 0.0450(5) Uani 1 1 d .
H16A H 0.889(3) 0.8703(16) 0.2169(16) 0.049(7) Uiso 1 1 d .
H16B H 0.981(3) 0.9348(18) 0.1800(17) 0.059(8) Uiso 1 1 d .
H16C H 1.031(3) 0.8462(15) 0.2273(15) 0.044(7) Uiso 1 1 d .
C17 C 0.8707(3) 0.90347(17) 0.05246(19) 0.0544(7) Uani 1 1 d .
H17A H 0.867(3) 0.8865(18) -0.0009(19) 0.063(8) Uiso 1 1 d .
H17B H 0.897(3) 0.957(2) 0.0392(18) 0.067(9) Uiso 1 1 d .
H17C H 0.784(3) 0.9018(18) 0.0762(18) 0.067(9) Uiso 1 1 d .
C18 C 1.1037(2) 0.85956(17) 0.07589(17) 0.0478(6) Uani 1 1 d .
H18A H 1.165(3) 0.8195(16) 0.1071(15) 0.044(7) Uiso 1 1 d .
H18B H 1.135(3) 0.9122(18) 0.0773(17) 0.061(8) Uiso 1 1 d .
H18C H 1.109(3) 0.8599(17) 0.0169(19) 0.061(8) Uiso 1 1 d .
C19 C 0.99994(19) 0.68930(12) 0.33955(12) 0.0307(4) Uani 1 1 d .
C20 C 1.0468(2) 0.70687(17) 0.41578(14) 0.0456(5) Uani 1 1 d .
H20 H 1.141(3) 0.7034(15) 0.4179(15) 0.045(7) Uiso 1 1 d .
C21 C 1.0025(3) 0.7921(2) 0.4203(2) 0.0613(8) Uani 1 1 d .
H21A H 1.043(3) 0.834(2) 0.380(2) 0.071(10) Uiso 1 1 d .
H21B H 1.027(3) 0.804(2) 0.472(2) 0.077(10) Uiso 1 1 d .
H21C H 0.911(3) 0.7967(19) 0.4172(19) 0.070(9) Uiso 1 1 d .
C22 C 0.9969(3) 0.6380(2) 0.48912(16) 0.0642(8) Uani 1 1 d .
H22A H 0.900(3) 0.6387(18) 0.4902(18) 0.065(9) Uiso 1 1 d .
H22B H 1.027(3) 0.6456(18) 0.5361(19) 0.063(8) Uiso 1 1 d .
H22C H 1.026(4) 0.583(2) 0.485(2) 0.087(11) Uiso 1 1 d .
C23 C 1.20876(19) 0.64433(13) 0.27897(14) 0.0366(4) Uani 1 1 d .
C24 C 1.2439(3) 0.57195(19) 0.3526(2) 0.0543(7) Uani 1 1 d .
H24A H 1.328(3) 0.5560(18) 0.3451(18) 0.064(8) Uiso 1 1 d .
H24B H 1.188(3) 0.528(2) 0.3592(19) 0.068(9) Uiso 1 1 d .
H24C H 1.243(3) 0.5890(16) 0.3988(17) 0.046(7) Uiso 1 1 d .
C25 C 1.2272(2) 0.61813(19) 0.20097(18) 0.0493(6) Uani 1 1 d .
H25A H 1.203(3) 0.6611(17) 0.1522(17) 0.050(7) Uiso 1 1 d .
H25B H 1.171(3) 0.5726(17) 0.2034(16) 0.055(8) Uiso 1 1 d .
H25C H 1.319(3) 0.6041(18) 0.1924(17) 0.065(8) Uiso 1 1 d .
C26 C 1.2925(2) 0.72003(17) 0.27293(19) 0.0482(6) Uani 1 1 d .
H26A H 1.263(3) 0.770(2) 0.2278(19) 0.070(9) Uiso 1 1 d .
H26B H 1.388(3) 0.7059(18) 0.2649(18) 0.070(9) Uiso 1 1 d .
H26C H 1.287(3) 0.7389(18) 0.3194(19) 0.062(8) Uiso 1 1 d .
Zr31 Zr 0.449886(16) 0.154810(10) 0.225407(10) 0.02330(5) Uani 1 1 d .
Cl31 Cl 0.31581(5) 0.19950(3) 0.10126(3) 0.03592(11) Uani 1 1 d .
N31 N 0.58151(16) 0.25789(10) 0.15686(10) 0.0316(3) Uani 1 1 d .
N32 N 0.59769(15) 0.21522(10) 0.29049(10) 0.0301(3) Uani 1 1 d .
N33 N 0.30426(15) 0.22921(10) 0.27135(10) 0.0280(3) Uani 1 1 d .
CT31 C 0.53750(10) 0.03241(6) 0.21652(6) 0.000 Uiso 0.00 1 d P
C31 C 0.6430(2) 0.06368(13) 0.19937(14) 0.0377(5) Uani 1 1 d .
C32 C 0.5917(2) 0.02469(13) 0.27897(14) 0.0399(5) Uani 1 1 d .
C33 C 0.4660(2) -0.00343(11) 0.27252(12) 0.0344(4) Uani 1 1 d .
C34 C 0.43794(19) 0.01805(11) 0.18845(12) 0.0316(4) Uani 1 1 d .
C35 C 0.5489(2) 0.05907(12) 0.14329(12) 0.0326(4) Uani 1 1 d .
C36 C 0.7789(2) 0.0975(2) 0.1791(3) 0.0608(8) Uani 1 1 d .
H36A H 0.837(4) 0.057(2) 0.178(2) 0.084(10) Uiso 1 1 d .
H36B H 0.800(4) 0.125(2) 0.216(2) 0.093(12) Uiso 1 1 d .
H36C H 0.789(4) 0.130(3) 0.127(3) 0.110(16) Uiso 1 1 d .
C37 C 0.6689(4) -0.0014(2) 0.3551(2) 0.0677(10) Uani 1 1 d .
H37A H 0.618(3) -0.0043(19) 0.406(2) 0.071(10) Uiso 1 1 d .
H37B H 0.730(4) 0.039(3) 0.355(2) 0.104(14) Uiso 1 1 d .
H37C H 0.701(4) -0.054(2) 0.360(2) 0.092(11) Uiso 1 1 d .
C38 C 0.3860(4) -0.06111(16) 0.34036(18) 0.0570(7) Uani 1 1 d .
H38A H 0.417(3) -0.1193(18) 0.3519(16) 0.059(8) Uiso 1 1 d .
H38B H 0.297(4) -0.062(2) 0.326(2) 0.082(11) Uiso 1 1 d .
H38C H 0.395(4) -0.046(2) 0.395(2) 0.100(12) Uiso 1 1 d .
C39 C 0.3214(3) -0.00820(16) 0.15231(18) 0.0462(6) Uani 1 1 d .
H39A H 0.250(4) -0.017(2) 0.189(2) 0.080(11) Uiso 1 1 d .
H39B H 0.345(3) -0.065(2) 0.139(2) 0.092(11) Uiso 1 1 d .
H39C H 0.302(3) 0.029(2) 0.098(2) 0.077(10) Uiso 1 1 d .
C40 C 0.5662(3) 0.08463(17) 0.05211(16) 0.0487(6) Uani 1 1 d .
H40A H 0.630(4) 0.128(2) 0.036(2) 0.083(11) Uiso 1 1 d .
H40B H 0.491(4) 0.111(2) 0.023(2) 0.085(11) Uiso 1 1 d .
H40C H 0.593(3) 0.037(2) 0.035(2) 0.084(10) Uiso 1 1 d .
C41 C 0.64437(18) 0.26526(12) 0.22012(13) 0.0312(4) Uani 1 1 d .
C42 C 0.7595(2) 0.32256(16) 0.20880(18) 0.0450(5) Uani 1 1 d .
H42A H 0.821(3) 0.3036(19) 0.1749(19) 0.073(9) Uiso 1 1 d .
H42B H 0.784(3) 0.3259(19) 0.257(2) 0.069(9) Uiso 1 1 d .
H42C H 0.739(3) 0.381(2) 0.1762(19) 0.075(9) Uiso 1 1 d .
C43 C 0.6213(3) 0.29952(15) 0.07177(14) 0.0431(5) Uani 1 1 d .
H43A H 0.600(2) 0.2635(15) 0.0373(15) 0.040(6) Uiso 1 1 d .
H43B H 0.711(3) 0.303(2) 0.068(2) 0.078(10) Uiso 1 1 d .
C44 C 0.5620(3) 0.38468(16) 0.03865(17) 0.0518(6) Uani 1 1 d .
H44A H 0.469(3) 0.3832(18) 0.0376(18) 0.063(9) Uiso 1 1 d .
H44B H 0.595(3) 0.4118(16) -0.0180(17) 0.052(7) Uiso 1 1 d .
H44C H 0.581(3) 0.4150(16) 0.0765(17) 0.052(7) Uiso 1 1 d .
C45 C 0.6283(2) 0.22096(13) 0.37249(13) 0.0374(5) Uani 1 1 d .
C46 C 0.5311(3) 0.16626(17) 0.43222(15) 0.0490(6) Uani 1 1 d .
H46A H 0.440(3) 0.1916(18) 0.4253(17) 0.062(8) Uiso 1 1 d .
H46B H 0.553(3) 0.1632(17) 0.4871(18) 0.061(8) Uiso 1 1 d .
H46C H 0.533(3) 0.1079(18) 0.4296(17) 0.062(8) Uiso 1 1 d .
C47 C 0.7671(3) 0.1909(2) 0.3974(2) 0.0604(7) Uani 1 1 d .
H47A H 0.774(4) 0.130(2) 0.399(2) 0.096(12) Uiso 1 1 d .
H47B H 0.769(4) 0.186(2) 0.457(2) 0.102(13) Uiso 1 1 d .
H47C H 0.831(3) 0.223(2) 0.365(2) 0.077(11) Uiso 1 1 d .
C48 C 0.6103(3) 0.30880(16) 0.38131(17) 0.0506(6) Uani 1 1 d .
H48A H 0.678(4) 0.346(2) 0.348(2) 0.085(11) Uiso 1 1 d .
H48B H 0.611(3) 0.3072(18) 0.4425(19) 0.065(8) Uiso 1 1 d .
H48C H 0.526(3) 0.330(2) 0.364(2) 0.076(10) Uiso 1 1 d .
C49 C 0.27466(18) 0.15483(12) 0.30927(12) 0.0314(4) Uani 1 1 d .
C50 C 0.1538(2) 0.12452(15) 0.36403(15) 0.0437(5) Uani 1 1 d .
H50 H 0.093(3) 0.1715(17) 0.3695(17) 0.059(8) Uiso 1 1 d .
C51 C 0.1901(3) 0.0767(2) 0.45018(17) 0.0571(7) Uani 1 1 d .
H51A H 0.106(3) 0.0531(19) 0.4810(19) 0.070(9) Uiso 1 1 d .
H51B H 0.235(3) 0.113(2) 0.4774(19) 0.074(10) Uiso 1 1 d .
H51C H 0.250(3) 0.031(2) 0.4505(19) 0.077(10) Uiso 1 1 d .
C52 C 0.0756(3) 0.0711(2) 0.3242(2) 0.0666(8) Uani 1 1 d .
H52A H 0.132(3) 0.025(2) 0.313(2) 0.079(10) Uiso 1 1 d .
H52B H 0.047(4) 0.104(2) 0.270(2) 0.091(12) Uiso 1 1 d .
H52C H -0.006(4) 0.050(2) 0.355(2) 0.087(11) Uiso 1 1 d .
C53 C 0.2348(2) 0.30973(13) 0.26400(14) 0.0370(4) Uani 1 1 d .
C54 C 0.3190(3) 0.37660(14) 0.20726(19) 0.0480(6) Uani 1 1 d .
H54A H 0.402(3) 0.3760(16) 0.2259(16) 0.052(7) Uiso 1 1 d .
H54B H 0.280(3) 0.4297(19) 0.2029(17) 0.063(8) Uiso 1 1 d .
H54C H 0.329(3) 0.3667(18) 0.1539(19) 0.064(9) Uiso 1 1 d .
C55 C 0.2176(3) 0.3258(2) 0.34743(19) 0.0596(7) Uani 1 1 d .
H55A H 0.295(4) 0.319(2) 0.377(2) 0.081(11) Uiso 1 1 d .
H55B H 0.162(3) 0.284(2) 0.386(2) 0.074(10) Uiso 1 1 d .
H55C H 0.174(3) 0.379(2) 0.3421(19) 0.074(9) Uiso 1 1 d .
C56 C 0.1035(2) 0.30850(17) 0.2253(2) 0.0529(6) Uani 1 1 d .
H56A H 0.063(3) 0.364(2) 0.219(2) 0.087(11) Uiso 1 1 d .
H56B H 0.047(3) 0.2680(18) 0.2618(17) 0.058(8) Uiso 1 1 d .
H56C H 0.119(3) 0.296(2) 0.172(2) 0.078(10) Uiso 1 1 d .

loop_
_atom_site_aniso_label
_atom_site_aniso_U_11
_atom_site_aniso_U_22
_atom_site_aniso_U_33
_atom_site_aniso_U_23
_atom_site_aniso_U_13
_atom_site_aniso_U_12
Zr1 0.01853(9) 0.02147(8) 0.02378(9) -0.00542(6) 0.00177(6) -0.00057(6)
Cl1 0.0357(3) 0.0244(2) 0.0495(3) -0.00214(19) -0.0015(2) 0.00302(18)
N1 0.0303(8) 0.0339(8) 0.0325(8) -0.0140(7) 0.0034(7) -0.0020(6)
N2 0.0251(8) 0.0285(8) 0.0269(8) -0.0017(6) 0.0006(6) -0.0063(6)
N3 0.0201(7) 0.0282(7) 0.0321(8) -0.0057(6) -0.0011(6) 0.0005(6)
C1 0.0186(8) 0.0314(9) 0.0321(10) -0.0072(7) 0.0016(7) 0.0002(7)
C2 0.0201(8) 0.0296(9) 0.0360(10) -0.0089(7) 0.0031(7) -0.0036(7)
C3 0.0225(9) 0.0371(10) 0.0326(10) -0.0027(8) 0.0077(7) -0.0013(7)
C4 0.0221(9) 0.0454(11) 0.0342(10) -0.0175(9) 0.0044(7) -0.0007(8)
C5 0.0191(8) 0.0278(9) 0.0417(11) -0.0098(8) 0.0044(7) 0.0010(7)
C6 0.0328(12) 0.0534(14) 0.0349(12) -0.0070(10) -0.0052(9) 0.0041(10)
C7 0.0327(12) 0.0331(11) 0.0703(17) -0.0193(11) -0.0032(11) -0.0052(9)
C8 0.0469(15) 0.0609(17) 0.0395(13) 0.0109(12) 0.0109(12) -0.0010(12)
C9 0.0405(14) 0.084(2) 0.0520(16) -0.0426(15) 0.0035(12) 0.0070(14)
C10 0.0354(12) 0.0304(11) 0.0764(19) -0.0137(11) 0.0072(12) 0.0031(9)
C11 0.0210(9) 0.0421(11) 0.0276(9) -0.0064(8) 0.0022(7) -0.0015(7)
C12 0.0456(15) 0.0695(18) 0.0302(12) -0.0104(11) 0.0055(10) -0.0077(13)
C13 0.0629(16) 0.0492(14) 0.0475(14) -0.0297(12) -0.0046(12) 0.0077(12)
C14 0.072(2) 0.079(2) 0.071(2) -0.0452(18) 0.0037(16) -0.0144(17)
C15 0.0291(10) 0.0287(9) 0.0436(12) 0.0033(8) -0.0021(8) -0.0086(8)
C16 0.0455(14) 0.0300(11) 0.0590(15) -0.0111(10) -0.0033(12) -0.0070(10)
C17 0.0441(14) 0.0412(13) 0.0611(17) 0.0144(12) -0.0114(12) -0.0068(11)
C18 0.0341(12) 0.0488(14) 0.0520(15) 0.0002(11) 0.0015(10) -0.0176(10)
C19 0.0263(9) 0.0353(10) 0.0306(10) -0.0092(8) -0.0029(7) 0.0006(7)
C20 0.0317(12) 0.0725(16) 0.0390(12) -0.0253(11) -0.0102(9) 0.0062(11)
C21 0.0581(18) 0.079(2) 0.0639(19) -0.0454(17) -0.0172(15) 0.0025(15)
C22 0.065(2) 0.094(2) 0.0311(13) -0.0146(14) -0.0056(12) 0.0173(17)
C23 0.0192(9) 0.0424(11) 0.0466(12) -0.0099(9) -0.0019(8) 0.0041(8)
C24 0.0353(13) 0.0552(16) 0.0654(18) -0.0058(13) -0.0091(12) 0.0165(12)
C25 0.0293(12) 0.0616(16) 0.0621(17) -0.0272(13) 0.0034(11) 0.0105(11)
C26 0.0242(11) 0.0578(15) 0.0643(17) -0.0195(13) -0.0014(10) -0.0057(10)
Zr31 0.02064(9) 0.02488(9) 0.02535(9) -0.00845(7) -0.00261(6) 0.00055(6)
Cl31 0.0363(3) 0.0407(3) 0.0313(2) -0.01002(19) -0.01100(19) 0.0038(2)
N31 0.0282(8) 0.0320(8) 0.0346(9) -0.0096(7) 0.0023(7) -0.0029(6)
N32 0.0247(8) 0.0341(8) 0.0352(9) -0.0154(7) -0.0064(6) 0.0008(6)
N33 0.0220(7) 0.0323(8) 0.0309(8) -0.0109(6) -0.0019(6) 0.0027(6)
C31 0.0292(10) 0.0343(10) 0.0567(13) -0.0245(9) -0.0074(9) 0.0095(8)
C32 0.0470(13) 0.0322(10) 0.0475(12) -0.0208(9) -0.0195(10) 0.0148(9)
C33 0.0490(12) 0.0215(8) 0.0328(10) -0.0085(7) -0.0025(9) 0.0082(8)
C34 0.0333(10) 0.0277(9) 0.0372(10) -0.0140(8) -0.0053(8) 0.0000(7)
C35 0.0332(10) 0.0310(9) 0.0379(11) -0.0172(8) 0.0003(8) 0.0028(8)
C36 0.0269(12) 0.0622(17) 0.109(3) -0.050(2) -0.0033(14) 0.0073(11)
C37 0.093(2) 0.0520(16) 0.070(2) -0.0323(15) -0.0524(19) 0.0359(17)
C38 0.083(2) 0.0327(12) 0.0470(15) -0.0003(10) 0.0099(14) 0.0072(12)
C39 0.0426(13) 0.0403(12) 0.0603(16) -0.0198(11) -0.0127(12) -0.0068(10)
C40 0.0598(16) 0.0497(14) 0.0405(13) -0.0210(11) 0.0097(12) 0.0000(12)
C41 0.0221(9) 0.0297(9) 0.0437(11) -0.0136(8) 0.0002(8) 0.0012(7)
C42 0.0319(12) 0.0473(13) 0.0572(16) -0.0166(12) -0.0012(11) -0.0113(10)
C43 0.0412(13) 0.0485(13) 0.0372(12) -0.0091(10) 0.0090(10) -0.0058(10)
C44 0.0601(17) 0.0456(14) 0.0431(14) -0.0014(11) 0.0005(12) -0.0092(12)
C45 0.0390(11) 0.0370(11) 0.0405(11) -0.0160(9) -0.0143(9) 0.0002(9)
C46 0.0657(17) 0.0510(14) 0.0314(12) -0.0117(10) -0.0097(11) -0.0064(12)
C47 0.0513(16) 0.0615(18) 0.073(2) -0.0219(15) -0.0340(15) 0.0087(13)
C48 0.0687(18) 0.0416(13) 0.0485(15) -0.0227(11) -0.0128(13) 0.0030(12)
C49 0.0217(9) 0.0331(10) 0.0379(10) -0.0077(8) -0.0011(8) 0.0001(7)
C50 0.0289(11) 0.0472(12) 0.0497(13) -0.0068(10) 0.0100(9) -0.0011(9)
C51 0.0543(16) 0.0612(17) 0.0460(15) -0.0016(12) 0.0161(12) -0.0017(14)
C52 0.0348(14) 0.078(2) 0.082(2) -0.0145(18) 0.0015(14) -0.0173(14)
C53 0.0299(10) 0.0348(10) 0.0474(12) -0.0145(9) 0.0019(9) 0.0076(8)
C54 0.0416(14) 0.0304(11) 0.0699(18) -0.0119(11) 0.0054(12) 0.0041(9)
C55 0.0652(19) 0.0605(17) 0.0604(17) -0.0315(14) 0.0061(15) 0.0180(15)
C56 0.0309(12) 0.0490(14) 0.0737(19) -0.0090(13) -0.0052(12) 0.0100(10)

loop_
_atom_type_symbol
_atom_type_description
_atom_type_scat_dispersion_real
_atom_type_scat_dispersion_imag
_atom_type_scat_source
C C 0.0033 0.0016 'International Tables Vol C Tables 4.2.6.8 and 6.1.1.4'
H H 0.0000 0.0000 'International Tables Vol C Tables 4.2.6.8 and 6.1.1.4'
N N 0.0061 0.0033 'International Tables Vol C Tables 4.2.6.8 and 6.1.1.4'
Cl Cl 0.1484 0.1585 'International Tables Vol C Tables 4.2.6.8 and 6.1.1.4'
Zr Zr -2.9673 0.5597 'International Tables Vol C Tables 4.2.6.8 and 6.1.1.4'

loop_
_geom_angle_atom_site_label_1
_geom_angle_atom_site_label_2
_geom_angle_atom_site_label_3
_geom_angle
N3 Zr1 N1 96.96(6)
N3 Zr1 C19 33.30(6)
N1 Zr1 C19 129.58(6)
N3 Zr1 CT1 152.55(5)
N1 Zr1 CT1 110.37(5)
C19 Zr1 CT1 119.31(5)
N3 Zr1 N2 84.26(6)
N1 Zr1 N2 57.93(6)
C19 Zr1 N2 97.36(6)
CT1 Zr1 N2 107.68(5)
N3 Zr1 Cl1 81.98(4)
N1 Zr1 Cl1 82.92(4)
C19 Zr1 Cl1 93.33(5)
CT1 Zr1 Cl1 103.37(3)
N2 Zr1 Cl1 136.33(4)
N3 Zr1 C3 134.08(6)
N1 Zr1 C3 121.69(6)
C19 Zr1 C3 106.70(7)
CT1 Zr1 C3 28.00(4)
N2 Zr1 C3 135.67(6)
Cl1 Zr1 C3 79.54(5)
N3 Zr1 C2 160.91(6)
N1 Zr1 C2 90.72(6)
C19 Zr1 C2 138.67(7)
CT1 Zr1 C2 27.83(4)
N2 Zr1 C2 114.50(6)
Cl1 Zr1 C2 81.66(4)
C3 Zr1 C2 31.98(6)
N3 Zr1 C1 166.21(6)
N1 Zr1 C1 84.73(6)
C19 Zr1 C1 140.70(6)
CT1 Zr1 C1 27.87(4)
N2 Zr1 C1 85.09(6)
Cl1 Zr1 C1 111.80(4)
C3 Zr1 C1 52.90(6)
C2 Zr1 C1 31.81(6)
N3 Zr1 C4 124.90(6)
N1 Zr1 C4 137.33(6)
C19 Zr1 C4 91.61(7)
CT1 Zr1 C4 27.73(4)
N2 Zr1 C4 113.37(6)
Cl1 Zr1 C4 108.48(5)
C3 Zr1 C4 31.88(6)
C2 Zr1 C4 52.64(6)
C1 Zr1 C4 52.67(6)
N3 Zr1 C5 137.84(6)
N1 Zr1 C5 110.90(6)
C19 Zr1 C5 109.06(7)
CT1 Zr1 C5 27.64(4)
N2 Zr1 C5 84.62(6)
Cl1 Zr1 C5 130.94(4)
C3 Zr1 C5 52.69(6)
C2 Zr1 C5 52.54(6)
C1 Zr1 C5 31.83(6)
C4 Zr1 C5 31.67(6)
C11 N1 C13 121.63(18)
C11 N1 Zr1 96.71(12)
C13 N1 Zr1 140.77(15)
C11 N2 C15 124.45(16)
C11 N2 Zr1 93.37(11)
C15 N2 Zr1 140.53(13)
C19 N3 C23 131.78(17)
C19 N3 Zr1 75.92(11)
C23 N3 Zr1 151.29(13)
C2 C1 C5 107.73(17)
C2 C1 C6 127.08(19)
C5 C1 C6 124.91(19)
C2 C1 Zr1 73.85(10)
C5 C1 Zr1 74.49(10)
C6 C1 Zr1 122.20(13)
C1 C2 C3 108.25(16)
C1 C2 C7 125.9(2)
C3 C2 C7 125.68(19)
C1 C2 Zr1 74.34(10)
C3 C2 Zr1 73.65(10)
C7 C2 Zr1 122.12(14)
C4 C3 C2 107.87(17)
C4 C3 C8 125.7(2)
C2 C3 C8 125.9(2)
C4 C3 Zr1 74.96(11)
C2 C3 Zr1 74.37(10)
C8 C3 Zr1 123.11(15)
C5 C4 C3 107.97(17)
C5 C4 C9 125.3(2)
C3 C4 C9 125.4(2)
C5 C4 Zr1 74.27(10)
C3 C4 Zr1 73.16(10)
C9 C4 Zr1 128.80(15)
C4 C5 C1 108.16(16)
C4 C5 C10 125.6(2)
C1 C5 C10 124.4(2)
C4 C5 Zr1 74.06(11)
C1 C5 Zr1 73.68(10)
C10 C5 Zr1 130.54(14)
C1 C6 H6A 114(2)
C1 C6 H6B 111(2)
H6A C6 H6B 107(3)
C1 C6 H6C 112.7(19)
H6A C6 H6C 105(3)
H6B C6 H6C 106(3)
C2 C7 H7A 113(2)
C2 C7 H7B 112(2)
H7A C7 H7B 114(3)
C2 C7 H7C 112.7(18)
H7A C7 H7C 99(3)
H7B C7 H7C 106(3)
C3 C8 H8A 115(3)
C3 C8 H8B 109.0(19)
H8A C8 H8B 105(3)
C3 C8 H8C 120(2)
H8A C8 H8C 106(4)
H8B C8 H8C 100(3)
C4 C9 H9A 111(2)
C4 C9 H9B 111.2(18)
H9A C9 H9B 108(3)
C4 C9 H9C 111(2)
H9A C9 H9C 108(3)
H9B C9 H9C 108(3)
C5 C10 H10A 107.1(16)
C5 C10 H10B 113(2)
H10A C10 H10B 106(3)
C5 C10 H10C 111.9(18)
H10A C10 H10C 107(2)
H10B C10 H10C 111(3)
N1 C11 N2 111.84(16)
N1 C11 C12 121.5(2)
N2 C11 C12 126.6(2)
C11 C12 H12A 107(2)
C11 C12 H12B 110.7(18)
H12A C12 H12B 114(3)
C11 C12 H12C 114.0(19)
H12A C12 H12C 104(3)
H12B C12 H12C 107(3)
N1 C13 C14 116.2(2)
N1 C13 H13A 107.2(18)
C14 C13 H13A 109.4(19)
N1 C13 H13B 127.3(11)
C14 C13 H13B 112.4(11)
H13A C13 H13B 74(2)
C13 C14 H14A 101.9(19)
C13 C14 H14B 109(2)
H14A C14 H14B 113(3)
C13 C14 H14C 111(2)
H14A C14 H14C 112(3)
H14B C14 H14C 109(3)
N2 C15 C16 107.03(16)
N2 C15 C17 111.37(18)
C16 C15 C17 110.1(2)
N2 C15 C18 113.14(18)
C16 C15 C18 106.2(2)
C17 C15 C18 108.80(19)
C15 C16 H16A 113.0(18)
C15 C16 H16B 113.3(16)
H16A C16 H16B 102(2)
C15 C16 H16C 111.9(14)
H16A C16 H16C 109(2)
H16B C16 H16C 107(2)
C15 C17 H17A 112.5(17)
C15 C17 H17B 110(2)
H17A C17 H17B 108(2)
C15 C17 H17C 110.7(18)
H17A C17 H17C 108(2)
H17B C17 H17C 107(3)
C15 C18 H18A 112.8(15)
C15 C18 H18B 109.0(17)
H18A C18 H18B 105(2)
C15 C18 H18C 113.0(17)
H18A C18 H18C 110(2)
H18B C18 H18C 106(2)
N3 C19 C20 128.23(18)
N3 C19 Zr1 70.78(11)
C20 C19 Zr1 159.32(15)
C19 C20 C21 111.1(2)
C19 C20 C22 107.7(2)
C21 C20 C22 112.3(2)
C19 C20 H20 111.4(15)
C21 C20 H20 108.9(15)
C22 C20 H20 105.2(15)
C20 C21 H21A 112(2)
C20 C21 H21B 112.7(19)
H21A C21 H21B 104(3)
C20 C21 H21C 109.8(19)
H21A C21 H21C 111(3)
H21B C21 H21C 108(3)
C20 C22 H22A 108.8(18)
C20 C22 H22B 109.9(19)
H22A C22 H22B 111(2)
C20 C22 H22C 111(2)
H22A C22 H22C 107(3)
H22B C22 H22C 109(3)
N3 C23 C25 106.07(17)
N3 C23 C26 111.18(17)
C25 C23 C26 109.7(2)
N3 C23 C24 108.82(18)
C25 C23 C24 109.6(2)
C26 C23 C24 111.3(2)
C23 C24 H24A 108.7(19)
C23 C24 H24B 112(2)
H24A C24 H24B 110(3)
C23 C24 H24C 110.1(17)
H24A C24 H24C 106(3)
H24B C24 H24C 111(3)
C23 C25 H25A 113.3(16)
C23 C25 H25B 109.7(16)
H25A C25 H25B 105(2)
C23 C25 H25C 110.4(17)
H25A C25 H25C 107(2)
H25B C25 H25C 112(2)
C23 C26 H26A 111.8(18)
C23 C26 H26B 109.6(17)
H26A C26 H26B 112(2)
C23 C26 H26C 114.2(18)
H26A C26 H26C 103(2)
H26B C26 H26C 106(2)
N33 Zr31 N31 98.09(6)
N33 Zr31 C49 33.25(6)
N31 Zr31 C49 130.76(6)
N33 Zr31 CT31 152.85(5)
N31 Zr31 CT31 108.94(5)
C49 Zr31 CT31 119.66(6)
N33 Zr31 N32 84.52(6)
N31 Zr31 N32 57.63(6)
C49 Zr31 N32 98.25(6)
CT31 Zr31 N32 107.64(5)
N33 Zr31 Cl31 81.77(4)
N31 Zr31 Cl31 84.27(5)
C49 Zr31 Cl31 92.08(5)
CT31 Zr31 Cl31 102.86(3)
N32 Zr31 Cl31 136.99(4)
N33 Zr31 C33 125.08(6)
N31 Zr31 C33 135.53(6)
C49 Zr31 C33 91.84(7)
CT31 Zr31 C33 28.03(4)
N32 Zr31 C33 111.55(6)
Cl31 Zr31 C33 109.68(5)
N33 Zr31 C34 133.08(6)
N31 Zr31 C34 122.31(6)
C49 Zr31 C34 105.06(7)
CT31 Zr31 C34 28.03(4)
N32 Zr31 C34 135.54(6)
Cl31 Zr31 C34 79.87(5)
C33 Zr31 C34 32.15(6)
N33 Zr31 C32 139.36(7)
N31 Zr31 C32 107.81(7)
C49 Zr31 C32 111.30(8)
CT31 Zr31 C32 27.73(4)
N32 Zr31 C32 83.67(6)
Cl31 Zr31 C32 130.59(5)
C33 Zr31 C32 31.70(7)
C34 Zr31 C32 52.76(6)
N33 Zr31 C31 168.36(7)
N31 Zr31 C31 82.79(7)
C49 Zr31 C31 142.54(7)
CT31 Zr31 C31 27.70(4)
N32 Zr31 C31 86.21(6)
Cl31 Zr31 C31 109.86(5)
C33 Zr31 C31 52.76(7)
C34 Zr31 C31 52.77(6)
C32 Zr31 C31 31.87(7)
N33 Zr31 C35 159.19(6)
N31 Zr31 C35 90.76(6)
C49 Zr31 C35 137.09(7)
CT31 Zr31 C35 27.74(4)
N32 Zr31 C35 115.98(6)
Cl31 Zr31 C35 80.43(5)
C33 Zr31 C35 52.92(6)
C34 Zr31 C35 32.07(6)
C32 Zr31 C35 52.53(7)
C31 Zr31 C35 31.55(7)
C41 N31 C43 123.49(18)
C41 N31 Zr31 97.13(12)
C43 N31 Zr31 138.26(14)
C41 N32 C45 125.03(17)
C41 N32 Zr31 92.73(12)
C45 N32 Zr31 141.16(13)
C49 N33 C53 132.19(17)
C49 N33 Zr31 75.94(11)
C53 N33 Zr31 150.43(13)
C35 C31 C32 108.01(19)
C35 C31 C36 126.5(2)
C32 C31 C36 125.3(2)
C35 C31 Zr31 74.38(11)
C32 C31 Zr31 73.58(11)
C36 C31 Zr31 121.80(15)
C33 C32 C31 108.46(18)
C33 C32 C37 124.3(3)
C31 C32 C37 125.6(3)
C33 C32 Zr31 73.74(11)
C31 C32 Zr31 74.55(11)
C37 C32 Zr31 129.33(15)
C32 C33 C34 107.93(19)
C32 C33 C38 125.9(2)
C34 C33 C38 125.1(2)
C32 C33 Zr31 74.56(11)
C34 C33 Zr31 73.93(10)
C38 C33 Zr31 126.73(15)
C33 C34 C35 107.72(18)
C33 C34 C39 126.4(2)
C35 C34 C39 125.3(2)
C33 C34 Zr31 73.92(10)
C35 C34 Zr31 75.00(10)
C39 C34 Zr31 123.62(15)
C31 C35 C34 107.87(18)
C31 C35 C40 126.5(2)
C34 C35 C40 125.4(2)
C31 C35 Zr31 74.07(11)
C34 C35 Zr31 72.92(10)
C40 C35 Zr31 123.45(15)
C31 C36 H36A 111(2)
C31 C36 H36B 109(2)
H36A C36 H36B 111(3)
C31 C36 H36C 113(3)
H36A C36 H36C 101(3)
H36B C36 H36C 111(3)
C32 C37 H37A 114.2(19)
C32 C37 H37B 110(2)
H37A C37 H37B 102(3)
C32 C37 H37C 108(2)
H37A C37 H37C 107(3)
H37B C37 H37C 117(3)
C33 C38 H38A 112.2(16)
C33 C38 H38B 111(2)
H38A C38 H38B 105(3)
C33 C38 H38C 110(2)
H38A C38 H38C 105(3)
H38B C38 H38C 112(3)
C34 C39 H39A 111(2)
C34 C39 H39B 107.9(19)
H39A C39 H39B 108(3)
C34 C39 H39C 113.2(19)
H39A C39 H39C 113(3)
H39B C39 H39C 102(3)
C35 C40 H40A 109(2)
C35 C40 H40B 115(2)
H40A C40 H40B 102(3)
C35 C40 H40C 108(2)
H40A C40 H40C 112(3)
H40B C40 H40C 111(3)
N31 C41 N32 112.35(17)
N31 C41 C42 121.0(2)
N32 C41 C42 126.6(2)
C41 C42 H42A 105.2(19)
C41 C42 H42B 110(2)
H42A C42 H42B 118(3)
C41 C42 H42C 112.8(18)
H42A C42 H42C 104(3)
H42B C42 H42C 106(3)
N31 C43 C44 114.2(2)
N31 C43 H43A 108.9(14)
C44 C43 H43A 110.6(14)
N31 C43 H43B 108(2)
C44 C43 H43B 110(2)
H43A C43 H43B 105(2)
C43 C44 H44A 112.3(18)
C43 C44 H44B 111.4(15)
H44A C44 H44B 108(2)
C43 C44 H44C 106.3(16)
H44A C44 H44C 106(2)
H44B C44 H44C 113(2)
N32 C45 C46 106.47(17)
N32 C45 C48 112.98(18)
C46 C45 C48 106.9(2)
N32 C45 C47 113.2(2)
C46 C45 C47 108.7(2)
C48 C45 C47 108.3(2)
C45 C46 H46A 110.7(16)
C45 C46 H46B 109.6(17)
H46A C46 H46B 106(2)
C45 C46 H46C 113.1(16)
H46A C46 H46C 112(2)
H46B C46 H46C 105(2)
C45 C47 H47A 108(2)
C45 C47 H47B 105(2)
H47A C47 H47B 100(3)
C45 C47 H47C 113(2)
H47A C47 H47C 114(3)
H47B C47 H47C 116(3)
C45 C48 H48A 110(2)
C45 C48 H48B 110.0(16)
H48A C48 H48B 112(3)
C45 C48 H48C 110.1(19)
H48A C48 H48C 109(3)
H48B C48 H48C 105(2)
N33 C49 C50 127.55(18)
N33 C49 Zr31 70.81(11)
C50 C49 Zr31 160.28(16)
C51 C50 C49 111.5(2)
C51 C50 C52 111.4(2)
C49 C50 C52 107.7(2)
C51 C50 H50 106.7(16)
C49 C50 H50 113.1(16)
C52 C50 H50 106.2(16)
C50 C51 H51A 107.0(18)
C50 C51 H51B 111.3(19)
H51A C51 H51B 112(3)
C50 C51 H51C 112.1(19)
H51A C51 H51C 109(3)
H51B C51 H51C 106(3)
C50 C52 H52A 111.0(19)
C50 C52 H52B 111(2)
H52A C52 H52B 105(3)
C50 C52 H52C 113(2)
H52A C52 H52C 113(3)
H52B C52 H52C 104(3)
N33 C53 C54 106.68(16)
N33 C53 C55 110.54(19)
C54 C53 C55 109.9(2)
N33 C53 C56 109.30(18)
C54 C53 C56 108.9(2)
C55 C53 C56 111.4(2)
C53 C54 H54A 111.6(17)
C53 C54 H54B 109.5(17)
H54A C54 H54B 109(2)
C53 C54 H54C 109.7(18)
H54A C54 H54C 106(2)
H54B C54 H54C 111(2)
C53 C55 H55A 113(2)
C53 C55 H55B 112.2(19)
H55A C55 H55B 100(3)
C53 C55 H55C 110.3(18)
H55A C55 H55C 114(3)
H55B C55 H55C 106(3)
C53 C56 H56A 106(2)
C53 C56 H56B 110.0(17)
H56A C56 H56B 108(3)
C53 C56 H56C 108(2)
H56A C56 H56C 112(3)
H56B C56 H56C 112(3)

loop_
_geom_bond_atom_site_label_1
_geom_bond_atom_site_label_2
_geom_bond_distance
Zr1 N3 2.1996(15)
Zr1 N1 2.2444(16)
Zr1 C19 2.2595(19)
Zr1 CT1 2.2813(8)
Zr1 N2 2.3146(15)
Zr1 Cl1 2.5181(5)
Zr1 C3 2.5646(18)
Zr1 C2 2.5738(18)
Zr1 C1 2.5800(18)
Zr1 C4 2.5877(18)
Zr1 C5 2.5905(18)
N1 C11 1.331(3)
N1 C13 1.457(3)
N2 C11 1.336(3)
N2 C15 1.477(2)
N3 C19 1.279(2)
N3 C23 1.498(2)
C1 C2 1.412(3)
C1 C5 1.418(3)
C1 C6 1.496(3)
C2 C3 1.416(3)
C2 C7 1.503(3)
C3 C4 1.415(3)
C3 C8 1.500(3)
C4 C5 1.413(3)
C4 C9 1.501(3)
C5 C10 1.504(3)
C6 H6A 0.87(3)
C6 H6B 0.93(4)
C6 H6C 0.93(3)
C7 H7A 0.88(3)
C7 H7B 0.99(4)
C7 H7C 0.93(3)
C8 H8A 0.90(5)
C8 H8B 0.96(3)
C8 H8C 0.94(4)
C9 H9A 0.92(3)
C9 H9B 1.01(3)
C9 H9C 0.93(4)
C10 H10A 0.96(3)
C10 H10B 0.93(4)
C10 H10C 0.98(3)
C11 C12 1.506(3)
C12 H12A 0.92(3)
C12 H12B 0.98(3)
C12 H12C 0.94(3)
C13 C14 1.504(4)
C13 H13A 0.93(3)
C13 H13B 1.17(2)
C14 H14A 1.09(4)
C14 H14B 1.20(5)
C14 H14C 1.12(5)
C15 C16 1.515(3)
C15 C17 1.537(3)
C15 C18 1.542(3)
C16 H16A 0.88(3)
C16 H16B 0.98(3)
C16 H16C 0.97(3)
C17 H17A 1.03(3)
C17 H17B 0.91(3)
C17 H17C 0.96(3)
C18 H18A 0.97(3)
C18 H18B 0.96(3)
C18 H18C 1.00(3)
C19 C20 1.513(3)
C20 C21 1.519(4)
C20 C22 1.524(4)
C20 H20 0.97(3)
C21 H21A 0.93(3)
C21 H21B 1.00(3)
C21 H21C 0.95(3)
C22 H22A 0.99(3)
C22 H22B 0.91(3)
C22 H22C 0.99(4)
C23 C25 1.521(3)
C23 C26 1.528(3)
C23 C24 1.533(3)
C24 H24A 0.92(3)
C24 H24B 0.92(3)
C24 H24C 0.91(3)
C25 H25A 0.98(3)
C25 H25B 0.96(3)
C25 H25C 0.99(3)
C26 H26A 1.02(3)
C26 H26B 1.02(3)
C26 H26C 0.93(3)
Zr31 N33 2.1926(15)
Zr31 N31 2.2401(16)
Zr31 C49 2.2520(19)
Zr31 CT31 2.2754(9)
Zr31 N32 2.3266(15)
Zr31 Cl31 2.5014(5)
Zr31 C33 2.5613(18)
Zr31 C34 2.5613(18)
Zr31 C32 2.572(2)
Zr31 C31 2.5843(19)
Zr31 C35 2.5882(18)
N31 C41 1.318(3)
N31 C43 1.468(3)
N32 C41 1.334(3)
N32 C45 1.478(3)
N33 C49 1.273(2)
N33 C53 1.496(2)
C31 C35 1.406(3)
C31 C32 1.416(3)
C31 C36 1.506(3)
C32 C33 1.402(3)
C32 C37 1.503(3)
C33 C34 1.418(3)
C33 C38 1.508(3)
C34 C35 1.423(3)
C34 C39 1.498(3)
C35 C40 1.497(3)
C36 H36A 0.90(4)
C36 H36B 0.92(4)
C36 H36C 0.91(4)
C37 H37A 0.98(3)
C37 H37B 0.94(4)
C37 H37C 0.92(4)
C38 H38A 0.99(3)
C38 H38B 0.96(4)
C38 H38C 1.04(4)
C39 H39A 0.93(4)
C39 H39B 1.07(4)
C39 H39C 0.98(3)
C40 H40A 0.96(4)
C40 H40B 0.96(4)
C40 H40C 0.96(4)
C41 C42 1.512(3)
C42 H42A 0.95(3)
C42 H42B 0.88(3)
C42 H42C 1.01(3)
C43 C44 1.511(4)
C43 H43A 0.99(2)
C43 H43B 0.92(3)
C44 H44A 0.95(3)
C44 H44B 1.00(3)
C44 H44C 0.96(3)
C45 C46 1.517(3)
C45 C48 1.536(3)
C45 C47 1.540(3)
C46 H46A 1.01(3)
C46 H46B 0.96(3)
C46 H46C 1.00(3)
C47 H47A 1.02(4)
C47 H47B 0.99(4)
C47 H47C 0.92(3)
C48 H48A 0.99(4)
C48 H48B 1.04(3)
C48 H48C 0.96(4)
C49 C50 1.527(3)
C50 C51 1.522(4)
C50 C52 1.529(4)
C50 H50 1.02(3)
C51 H51A 1.02(3)
C51 H51B 0.99(3)
C51 H51C 0.97(3)
C52 H52A 1.01(3)
C52 H52B 0.98(4)
C52 H52C 0.99(4)
C53 C54 1.518(3)
C53 C55 1.526(3)
C53 C56 1.528(3)
C54 H54A 0.92(3)
C54 H54B 0.96(3)
C54 H54C 0.97(3)
C55 H55A 0.94(4)
C55 H55B 0.99(3)
C55 H55C 0.98(3)
C56 H56A 1.00(4)
C56 H56B 0.97(3)
C56 H56C 0.99(3)

loop_
_geom_torsion_atom_site_label_1
_geom_torsion_atom_site_label_2
_geom_torsion_atom_site_label_3
_geom_torsion_atom_site_label_4
_geom_torsion
N3 Zr1 N1 C11 -76.42(12)
C19 Zr1 N1 C11 -68.93(14)
CT1 Zr1 N1 C11 100.93(12)
N2 Zr1 N1 C11 2.32(11)
Cl1 Zr1 N1 C11 -157.39(12)
C3 Zr1 N1 C11 129.57(12)
C2 Zr1 N1 C11 121.10(12)
C1 Zr1 N1 C11 89.82(12)
C4 Zr1 N1 C11 92.95(14)
C5 Zr1 N1 C11 71.36(13)
N3 Zr1 N1 C13 91.8(2)
C19 Zr1 N1 C13 99.3(2)
CT1 Zr1 N1 C13 -90.8(2)
N2 Zr1 N1 C13 170.5(3)
Cl1 Zr1 N1 C13 10.8(2)
C3 Zr1 N1 C13 -62.2(3)
C2 Zr1 N1 C13 -70.7(2)
C1 Zr1 N1 C13 -102.0(2)
C4 Zr1 N1 C13 -98.8(2)
C5 Zr1 N1 C13 -120.4(2)
N3 Zr1 N2 C11 99.63(12)
N1 Zr1 N2 C11 -2.30(11)
C19 Zr1 N2 C11 130.32(12)
CT1 Zr1 N2 C11 -105.67(11)
Cl1 Zr1 N2 C11 27.60(14)
C3 Zr1 N2 C11 -106.53(13)
C2 Zr1 N2 C11 -76.69(12)
C1 Zr1 N2 C11 -89.14(12)
C4 Zr1 N2 C11 -134.71(11)
C5 Zr1 N2 C11 -121.10(12)
N3 Zr1 N2 C15 -64.73(19)
N1 Zr1 N2 C15 -166.7(2)
C19 Zr1 N2 C15 -34.0(2)
CT1 Zr1 N2 C15 89.97(19)
Cl1 Zr1 N2 C15 -136.77(17)
C3 Zr1 N2 C15 89.1(2)
C2 Zr1 N2 C15 118.95(19)
C1 Zr1 N2 C15 106.5(2)
C4 Zr1 N2 C15 60.9(2)
C5 Zr1 N2 C15 74.5(2)
N1 Zr1 N3 C19 169.46(11)
CT1 Zr1 N3 C19 -5.14(17)
N2 Zr1 N3 C19 112.81(12)
Cl1 Zr1 N3 C19 -108.74(11)
C3 Zr1 N3 C19 -41.80(14)
C2 Zr1 N3 C19 -77.5(2)
C1 Zr1 N3 C19 73.2(3)
C4 Zr1 N3 C19 -1.77(14)
C5 Zr1 N3 C19 37.38(15)
N1 Zr1 N3 C23 -24.1(3)
C19 Zr1 N3 C23 166.4(3)
CT1 Zr1 N3 C23 161.3(2)
N2 Zr1 N3 C23 -80.8(3)
Cl1 Zr1 N3 C23 57.7(3)
C3 Zr1 N3 C23 124.6(3)
C2 Zr1 N3 C23 88.9(3)
C1 Zr1 N3 C23 -120.4(3)
C4 Zr1 N3 C23 164.6(2)
C5 Zr1 N3 C23 -156.2(2)
N3 Zr1 C1 C2 -162.3(2)
N1 Zr1 C1 C2 99.95(11)
C19 Zr1 C1 C2 -106.23(13)
CT1 Zr1 C1 C2 -57.30(10)
N2 Zr1 C1 C2 158.14(11)
Cl1 Zr1 C1 C2 19.75(12)
C3 Zr1 C1 C2 -37.03(11)
C4 Zr1 C1 C2 -77.38(12)
C5 Zr1 C1 C2 -114.16(16)
N3 Zr1 C1 C5 -48.2(3)
N1 Zr1 C1 C5 -145.89(11)
C19 Zr1 C1 C5 7.93(16)
CT1 Zr1 C1 C5 56.86(10)
N2 Zr1 C1 C5 -87.70(11)
Cl1 Zr1 C1 C5 133.92(10)
C3 Zr1 C1 C5 77.13(12)
C2 Zr1 C1 C5 114.16(16)
C4 Zr1 C1 C5 36.78(11)
N3 Zr1 C1 C6 73.7(3)
N1 Zr1 C1 C6 -24.07(17)
C19 Zr1 C1 C6 129.75(18)
CT1 Zr1 C1 C6 178.7(2)
N2 Zr1 C1 C6 34.11(17)
Cl1 Zr1 C1 C6 -104.27(17)
C3 Zr1 C1 C6 -161.1(2)
C2 Zr1 C1 C6 -124.0(2)
C4 Zr1 C1 C6 158.6(2)
C5 Zr1 C1 C6 121.8(2)
C5 C1 C2 C3 -1.0(2)
C6 C1 C2 C3 -175.14(19)
Zr1 C1 C2 C3 66.40(13)
C5 C1 C2 C7 174.03(19)
C6 C1 C2 C7 -0.1(3)
Zr1 C1 C2 C7 -118.6(2)
C5 C1 C2 Zr1 -67.37(12)
C6 C1 C2 Zr1 118.5(2)
N3 Zr1 C2 C1 167.21(16)
N1 Zr1 C2 C1 -78.77(11)
C19 Zr1 C2 C1 112.95(13)
CT1 Zr1 C2 C1 57.41(10)
N2 Zr1 C2 C1 -24.06(13)
Cl1 Zr1 C2 C1 -161.51(11)
C3 Zr1 C2 C1 114.91(16)
C4 Zr1 C2 C1 77.50(12)
C5 Zr1 C2 C1 37.32(11)
N3 Zr1 C2 C3 52.3(2)
N1 Zr1 C2 C3 166.31(11)
C19 Zr1 C2 C3 -1.97(16)
CT1 Zr1 C2 C3 -57.50(10)
N2 Zr1 C2 C3 -138.98(11)
Cl1 Zr1 C2 C3 83.58(11)
C1 Zr1 C2 C3 -114.91(16)
C4 Zr1 C2 C3 -37.41(11)
C5 Zr1 C2 C3 -77.60(12)
N3 Zr1 C2 C7 -69.9(3)
N1 Zr1 C2 C7 44.07(18)
C19 Zr1 C2 C7 -124.21(18)
CT1 Zr1 C2 C7 -179.7(2)
N2 Zr1 C2 C7 98.78(18)
Cl1 Zr1 C2 C7 -38.67(18)
C3 Zr1 C2 C7 -122.2(2)
C1 Zr1 C2 C7 122.8(2)
C4 Zr1 C2 C7 -159.7(2)
C5 Zr1 C2 C7 160.2(2)
C1 C2 C3 C4 1.2(2)
C7 C2 C3 C4 -173.79(19)
Zr1 C2 C3 C4 68.08(13)
C1 C2 C3 C8 173.3(2)
C7 C2 C3 C8 -1.7(3)
Zr1 C2 C3 C8 -119.8(2)
C1 C2 C3 Zr1 -66.86(13)
C7 C2 C3 Zr1 118.1(2)
N3 Zr1 C3 C4 87.21(13)
N1 Zr1 C3 C4 -130.05(12)
C19 Zr1 C3 C4 64.74(13)
CT1 Zr1 C3 C4 -56.90(11)
N2 Zr1 C3 C4 -55.17(15)
Cl1 Zr1 C3 C4 155.10(12)
C2 Zr1 C3 C4 -113.90(17)
C1 Zr1 C3 C4 -77.08(12)
C5 Zr1 C3 C4 -36.80(11)
N3 Zr1 C3 C2 -158.89(10)
N1 Zr1 C3 C2 -16.14(13)
C19 Zr1 C3 C2 178.65(11)
CT1 Zr1 C3 C2 57.00(10)
N2 Zr1 C3 C2 58.74(14)
Cl1 Zr1 C3 C2 -91.00(11)
C1 Zr1 C3 C2 36.83(10)
C4 Zr1 C3 C2 113.90(17)
C5 Zr1 C3 C2 77.10(12)
N3 Zr1 C3 C8 -35.9(2)
N1 Zr1 C3 C8 106.9(2)
C19 Zr1 C3 C8 -58.3(2)
CT1 Zr1 C3 C8 -180.0(3)
N2 Zr1 C3 C8 -178.3(2)
Cl1 Zr1 C3 C8 32.0(2)
C2 Zr1 C3 C8 123.0(3)
C1 Zr1 C3 C8 159.8(2)
C4 Zr1 C3 C8 -123.1(3)
C5 Zr1 C3 C8 -159.9(2)
C2 C3 C4 C5 -1.0(2)
C8 C3 C4 C5 -173.1(2)
Zr1 C3 C4 C5 66.67(13)
C2 C3 C4 C9 166.3(2)
C8 C3 C4 C9 -5.8(3)
Zr1 C3 C4 C9 -126.0(2)
C2 C3 C4 Zr1 -67.68(13)
C8 C3 C4 Zr1 120.2(2)
N3 Zr1 C4 C5 126.19(11)
N1 Zr1 C4 C5 -40.90(15)
C19 Zr1 C4 C5 125.22(12)
CT1 Zr1 C4 C5 -57.15(10)
N2 Zr1 C4 C5 26.49(13)
Cl1 Zr1 C4 C5 -140.73(10)
C3 Zr1 C4 C5 -114.85(17)
C2 Zr1 C4 C5 -77.31(12)
C1 Zr1 C4 C5 -36.98(11)
N3 Zr1 C4 C3 -118.96(12)
N1 Zr1 C4 C3 73.95(15)
C19 Zr1 C4 C3 -119.93(12)
CT1 Zr1 C4 C3 57.70(11)
N2 Zr1 C4 C3 141.33(11)
Cl1 Zr1 C4 C3 -25.88(12)
C2 Zr1 C4 C3 37.54(11)
C1 Zr1 C4 C3 77.87(12)
C5 Zr1 C4 C3 114.85(17)
N3 Zr1 C4 C9 3.2(3)
N1 Zr1 C4 C9 -163.9(2)
C19 Zr1 C4 C9 2.2(2)
CT1 Zr1 C4 C9 179.9(3)
N2 Zr1 C4 C9 -96.5(2)
Cl1 Zr1 C4 C9 96.3(2)
C3 Zr1 C4 C9 122.2(3)
C2 Zr1 C4 C9 159.7(3)
C1 Zr1 C4 C9 -160.0(3)
C5 Zr1 C4 C9 -123.0(3)
C3 C4 C5 C1 0.4(2)
C9 C4 C5 C1 -166.9(2)
Zr1 C4 C5 C1 66.34(13)
C3 C4 C5 C10 165.26(19)
C9 C4 C5 C10 -2.1(3)
Zr1 C4 C5 C10 -128.8(2)
C3 C4 C5 Zr1 -65.93(13)
C9 C4 C5 Zr1 126.7(2)
C2 C1 C5 C4 0.3(2)
C6 C1 C5 C4 174.67(18)
Zr1 C1 C5 C4 -66.59(13)
C2 C1 C5 C10 -164.73(19)
C6 C1 C5 C10 9.6(3)
Zr1 C1 C5 C10 128.33(19)
C2 C1 C5 Zr1 66.94(12)
C6 C1 C5 Zr1 -118.73(19)
N3 Zr1 C5 C4 -80.42(13)
N1 Zr1 C5 C4 151.64(11)
C19 Zr1 C5 C4 -59.77(12)
CT1 Zr1 C5 C4 57.41(11)
N2 Zr1 C5 C4 -155.72(12)
Cl1 Zr1 C5 C4 52.63(13)
C3 Zr1 C5 C4 37.06(11)
C2 Zr1 C5 C4 77.63(12)
C1 Zr1 C5 C4 114.92(16)
N3 Zr1 C5 C1 164.66(10)
N1 Zr1 C5 C1 36.71(12)
C19 Zr1 C5 C1 -174.69(11)
CT1 Zr1 C5 C1 -57.51(10)
N2 Zr1 C5 C1 89.36(11)
Cl1 Zr1 C5 C1 -62.29(12)
C3 Zr1 C5 C1 -77.87(12)
C2 Zr1 C5 C1 -37.29(10)
C4 Zr1 C5 C1 -114.92(16)
N3 Zr1 C5 C10 43.1(3)
N1 Zr1 C5 C10 -84.9(2)
C19 Zr1 C5 C10 63.7(2)
CT1 Zr1 C5 C10 -179.1(3)
N2 Zr1 C5 C10 -32.2(2)
Cl1 Zr1 C5 C10 176.1(2)
C3 Zr1 C5 C10 160.5(2)
C2 Zr1 C5 C10 -158.9(2)
C1 Zr1 C5 C10 -121.6(3)
C4 Zr1 C5 C10 123.5(3)
C13 N1 C11 N2 -174.94(19)
Zr1 N1 C11 N2 -3.67(17)
C13 N1 C11 C12 4.6(3)
Zr1 N1 C11 C12 175.90(18)
C15 N2 C11 N1 171.54(17)
Zr1 N2 C11 N1 3.54(16)
C15 N2 C11 C12 -8.0(3)
Zr1 N2 C11 C12 -176.0(2)
C11 N1 C13 C14 -83.2(3)
Zr1 N1 C13 C14 110.5(3)
C11 N2 C15 C16 -162.97(19)
Zr1 N2 C15 C16 -2.0(3)
C11 N2 C15 C17 76.6(3)
Zr1 N2 C15 C17 -122.4(2)
C11 N2 C15 C18 -46.3(3)
Zr1 N2 C15 C18 114.7(2)
C23 N3 C19 C20 -0.7(4)
Zr1 N3 C19 C20 170.6(2)
C23 N3 C19 Zr1 -171.3(2)
N1 Zr1 C19 N3 -13.63(15)
CT1 Zr1 C19 N3 177.29(9)
N2 Zr1 C19 N3 -67.64(11)
Cl1 Zr1 C19 N3 69.94(11)
C3 Zr1 C19 N3 150.00(11)
C2 Zr1 C19 N3 151.09(10)
C1 Zr1 C19 N3 -158.88(10)
C4 Zr1 C19 N3 178.55(11)
C5 Zr1 C19 N3 -154.46(10)
N3 Zr1 C19 C20 -158.8(5)
N1 Zr1 C19 C20 -172.4(4)
CT1 Zr1 C19 C20 18.5(5)
N2 Zr1 C19 C20 133.6(4)
Cl1 Zr1 C19 C20 -88.8(4)
C3 Zr1 C19 C20 -8.8(5)
C2 Zr1 C19 C20 -7.7(5)
C1 Zr1 C19 C20 42.4(5)
C4 Zr1 C19 C20 19.8(4)
C5 Zr1 C19 C20 46.8(5)
N3 C19 C20 C21 129.0(3)
Zr1 C19 C20 C21 -76.8(5)
N3 C19 C20 C22 -107.5(3)
Zr1 C19 C20 C22 46.6(5)
C19 N3 C23 C25 -179.5(2)
Zr1 N3 C23 C25 18.3(3)
C19 N3 C23 C26 -60.3(3)
Zr1 N3 C23 C26 137.5(2)
C19 N3 C23 C24 62.7(3)
Zr1 N3 C23 C24 -99.6(3)
N33 Zr31 N31 C41 80.56(12)
C49 Zr31 N31 C41 73.57(14)
CT31 Zr31 N31 C41 -96.97(11)
N32 Zr31 N31 C41 2.34(11)
Cl31 Zr31 N31 C41 161.37(11)
C33 Zr31 N31 C41 -86.24(14)
C34 Zr31 N31 C41 -124.45(12)
C32 Zr31 N31 C41 -67.74(12)
C31 Zr31 N31 C41 -87.73(12)
C35 Zr31 N31 C41 -118.33(12)
N33 Zr31 N31 C43 -112.1(2)
C49 Zr31 N31 C43 -119.1(2)
CT31 Zr31 N31 C43 70.4(2)
N32 Zr31 N31 C43 169.7(2)
Cl31 Zr31 N31 C43 -31.3(2)
C33 Zr31 N31 C43 81.1(2)
C34 Zr31 N31 C43 42.9(2)
C32 Zr31 N31 C43 99.6(2)
C31 Zr31 N31 C43 79.6(2)
C35 Zr31 N31 C43 49.0(2)
N33 Zr31 N32 C41 -105.49(11)
N31 Zr31 N32 C41 -2.30(10)
C49 Zr31 N32 C41 -135.86(11)
CT31 Zr31 N32 C41 99.34(11)
Cl31 Zr31 N32 C41 -33.78(13)
C33 Zr31 N32 C41 128.85(11)
C34 Zr31 N32 C41 102.63(13)
C32 Zr31 N32 C41 113.46(12)
C31 Zr31 N32 C41 81.56(12)
C35 Zr31 N32 C41 70.76(12)
N33 Zr31 N32 C45 61.8(2)
N31 Zr31 N32 C45 165.0(2)
C49 Zr31 N32 C45 31.5(2)
CT31 Zr31 N32 C45 -93.3(2)
Cl31 Zr31 N32 C45 133.55(18)
C33 Zr31 N32 C45 -63.8(2)
C34 Zr31 N32 C45 -90.0(2)
C32 Zr31 N32 C45 -79.2(2)
C31 Zr31 N32 C45 -111.1(2)
C35 Zr31 N32 C45 -121.9(2)
N31 Zr31 N33 C49 -170.32(12)
CT31 Zr31 N33 C49 4.54(18)
N32 Zr31 N33 C49 -114.16(12)
Cl31 Zr31 N33 C49 106.71(11)
C33 Zr31 N33 C49 -1.60(14)
C34 Zr31 N33 C49 38.96(15)
C32 Zr31 N33 C49 -40.52(16)
C31 Zr31 N33 C49 -76.8(3)
C35 Zr31 N33 C49 75.4(2)
N31 Zr31 N33 C53 25.6(3)
C49 Zr31 N33 C53 -164.0(3)
CT31 Zr31 N33 C53 -159.5(2)
N32 Zr31 N33 C53 81.8(3)
Cl31 Zr31 N33 C53 -57.3(3)
C33 Zr31 N33 C53 -165.6(2)
C34 Zr31 N33 C53 -125.1(3)
C32 Zr31 N33 C53 155.4(2)
C31 Zr31 N33 C53 119.2(4)
C35 Zr31 N33 C53 -88.7(3)
N33 Zr31 C31 C35 161.5(3)
N31 Zr31 C31 C35 -103.40(13)
C49 Zr31 C31 C35 100.14(16)
CT31 Zr31 C31 C35 57.53(11)
N32 Zr31 C31 C35 -161.23(13)
Cl31 Zr31 C31 C35 -22.18(13)
C33 Zr31 C31 C35 77.92(13)
C34 Zr31 C31 C35 37.21(12)
C32 Zr31 C31 C35 114.65(18)
N33 Zr31 C31 C32 46.9(4)
N31 Zr31 C31 C32 141.95(13)
C49 Zr31 C31 C32 -14.51(18)
CT31 Zr31 C31 C32 -57.13(12)
N32 Zr31 C31 C32 84.12(12)
Cl31 Zr31 C31 C32 -136.84(11)
C33 Zr31 C31 C32 -36.74(12)
C34 Zr31 C31 C32 -77.44(13)
C35 Zr31 C31 C32 -114.65(18)
N33 Zr31 C31 C36 -74.9(4)
N31 Zr31 C31 C36 20.2(2)
C49 Zr31 C31 C36 -136.2(2)
CT31 Zr31 C31 C36 -178.9(3)
N32 Zr31 C31 C36 -37.6(2)
Cl31 Zr31 C31 C36 101.4(2)
C33 Zr31 C31 C36 -158.5(3)
C34 Zr31 C31 C36 160.8(3)
C32 Zr31 C31 C36 -121.7(3)
C35 Zr31 C31 C36 123.6(3)
C35 C31 C32 C33 -0.5(2)
C36 C31 C32 C33 -175.8(2)
Zr31 C31 C32 C33 66.51(14)
C35 C31 C32 C37 165.4(2)
C36 C31 C32 C37 -10.0(3)
Zr31 C31 C32 C37 -127.6(2)
C35 C31 C32 Zr31 -66.98(14)
C36 C31 C32 Zr31 117.7(2)
N33 Zr31 C32 C33 78.05(14)
N31 Zr31 C32 C33 -154.98(12)
C49 Zr31 C32 C33 55.57(14)
CT31 Zr31 C32 C33 -57.99(11)
N32 Zr31 C32 C33 151.99(13)
Cl31 Zr31 C32 C33 -57.09(15)
C34 Zr31 C32 C33 -37.53(11)
C31 Zr31 C32 C33 -115.02(17)
C35 Zr31 C32 C33 -78.20(13)
N33 Zr31 C32 C31 -166.93(11)
N31 Zr31 C32 C31 -39.96(13)
C49 Zr31 C32 C31 170.59(12)
CT31 Zr31 C32 C31 57.03(11)
N32 Zr31 C32 C31 -92.99(12)
Cl31 Zr31 C32 C31 57.92(14)
C33 Zr31 C32 C31 115.02(17)
C34 Zr31 C32 C31 77.49(13)
C35 Zr31 C32 C31 36.82(11)
N33 Zr31 C32 C37 -43.3(3)
N31 Zr31 C32 C37 83.7(3)
C49 Zr31 C32 C37 -65.8(3)
CT31 Zr31 C32 C37 -179.3(4)
N32 Zr31 C32 C37 30.7(3)
Cl31 Zr31 C32 C37 -178.4(3)
C33 Zr31 C32 C37 -121.3(3)
C34 Zr31 C32 C37 -158.8(3)
C31 Zr31 C32 C37 123.7(3)
C35 Zr31 C32 C37 160.5(3)
C31 C32 C33 C34 -0.1(2)
C37 C32 C33 C34 -166.1(2)
Zr31 C32 C33 C34 66.97(13)
C31 C32 C33 C38 168.5(2)
C37 C32 C33 C38 2.4(3)
Zr31 C32 C33 C38 -124.5(2)
C31 C32 C33 Zr31 -67.05(14)
C37 C32 C33 Zr31 126.9(2)
N33 Zr31 C33 C32 -128.87(12)
N31 Zr31 C33 C32 35.09(16)
C49 Zr31 C33 C32 -129.75(13)
CT31 Zr31 C33 C32 57.10(12)
N32 Zr31 C33 C32 -30.13(14)
Cl31 Zr31 C33 C32 137.38(11)
C34 Zr31 C33 C32 114.32(18)
C31 Zr31 C33 C32 36.94(12)
C35 Zr31 C33 C32 76.84(13)
N33 Zr31 C33 C34 116.81(12)
N31 Zr31 C33 C34 -79.24(15)
C49 Zr31 C33 C34 115.93(13)
CT31 Zr31 C33 C34 -57.22(11)
N32 Zr31 C33 C34 -144.45(12)
Cl31 Zr31 C33 C34 23.06(13)
C32 Zr31 C33 C34 -114.32(18)
C31 Zr31 C33 C34 -77.38(13)
C35 Zr31 C33 C34 -37.48(11)
N33 Zr31 C33 C38 -5.3(3)
N31 Zr31 C33 C38 158.7(2)
C49 Zr31 C33 C38 -6.2(2)
CT31 Zr31 C33 C38 -179.3(3)
N32 Zr31 C33 C38 93.4(2)
Cl31 Zr31 C33 C38 -99.0(2)
C34 Zr31 C33 C38 -122.1(3)
C32 Zr31 C33 C38 123.6(3)
C31 Zr31 C33 C38 160.5(3)
C35 Zr31 C33 C38 -159.6(3)
C32 C33 C34 C35 0.6(2)
C38 C33 C34 C35 -168.1(2)
Zr31 C33 C34 C35 67.98(13)
C32 C33 C34 C39 172.4(2)
C38 C33 C34 C39 3.7(3)
Zr31 C33 C34 C39 -120.2(2)
C32 C33 C34 Zr31 -67.40(13)
C38 C33 C34 Zr31 123.9(2)
N33 Zr31 C34 C33 -89.48(14)
N31 Zr31 C34 C33 125.48(12)
C49 Zr31 C34 C33 -68.56(13)
CT31 Zr31 C34 C33 57.23(11)
N32 Zr31 C34 C33 50.54(16)
Cl31 Zr31 C34 C33 -158.00(12)
C32 Zr31 C34 C33 36.98(13)
C31 Zr31 C34 C33 77.32(14)
C35 Zr31 C34 C33 113.90(18)
N33 Zr31 C34 C35 156.61(11)
N31 Zr31 C34 C35 11.57(14)
C49 Zr31 C34 C35 177.53(12)
CT31 Zr31 C34 C35 -56.67(11)
N32 Zr31 C34 C35 -63.37(15)
Cl31 Zr31 C34 C35 88.10(11)
C33 Zr31 C34 C35 -113.90(18)
C32 Zr31 C34 C35 -76.93(13)
C31 Zr31 C34 C35 -36.58(12)
N33 Zr31 C34 C39 33.9(2)
N31 Zr31 C34 C39 -111.17(19)
C49 Zr31 C34 C39 54.8(2)
CT31 Zr31 C34 C39 -179.4(2)
N32 Zr31 C34 C39 173.89(17)
Cl31 Zr31 C34 C39 -34.65(18)
C33 Zr31 C34 C39 123.3(2)
C32 Zr31 C34 C39 160.3(2)
C31 Zr31 C34 C39 -159.3(2)
C35 Zr31 C34 C39 -122.7(2)
C32 C31 C35 C34 0.8(2)
C36 C31 C35 C34 176.1(2)
Zr31 C31 C35 C34 -65.62(13)
C32 C31 C35 C40 -173.4(2)
C36 C31 C35 C40 1.8(3)
Zr31 C31 C35 C40 120.1(2)
C32 C31 C35 Zr31 66.45(14)
C36 C31 C35 Zr31 -118.3(2)
C33 C34 C35 C31 -0.9(2)
C39 C34 C35 C31 -172.77(19)
Zr31 C34 C35 C31 66.38(13)
C33 C34 C35 C40 173.5(2)
C39 C34 C35 C40 1.6(3)
Zr31 C34 C35 C40 -119.3(2)
C33 C34 C35 Zr31 -67.26(13)
C39 C34 C35 Zr31 120.8(2)
N33 Zr31 C35 C31 -169.62(16)
N31 Zr31 C35 C31 74.83(13)
C49 Zr31 C35 C31 -118.43(14)
CT31 Zr31 C35 C31 -57.41(12)
N32 Zr31 C35 C31 20.93(15)
Cl31 Zr31 C35 C31 158.89(13)
C33 Zr31 C35 C31 -77.35(14)
C34 Zr31 C35 C31 -114.93(18)
C32 Zr31 C35 C31 -37.21(13)
N33 Zr31 C35 C34 -54.7(2)
N31 Zr31 C35 C34 -170.24(12)
C49 Zr31 C35 C34 -3.50(17)
CT31 Zr31 C35 C34 57.52(11)
N32 Zr31 C35 C34 135.85(11)
Cl31 Zr31 C35 C34 -86.18(11)
C33 Zr31 C35 C34 37.57(12)
C32 Zr31 C35 C34 77.72(13)
C31 Zr31 C35 C34 114.93(18)
N33 Zr31 C35 C40 66.9(3)
N31 Zr31 C35 C40 -48.68(19)
C49 Zr31 C35 C40 118.06(19)
CT31 Zr31 C35 C40 179.1(2)
N32 Zr31 C35 C40 -102.58(19)
Cl31 Zr31 C35 C40 35.38(18)
C33 Zr31 C35 C40 159.1(2)
C34 Zr31 C35 C40 121.6(2)
C32 Zr31 C35 C40 -160.7(2)
C31 Zr31 C35 C40 -123.5(2)
C43 N31 C41 N32 -173.65(18)
Zr31 N31 C41 N32 -3.74(17)
C43 N31 C41 C42 3.8(3)
Zr31 N31 C41 C42 173.68(17)
C45 N32 C41 N31 -166.75(17)
Zr31 N32 C41 N31 3.57(16)
C45 N32 C41 C42 16.0(3)
Zr31 N32 C41 C42 -173.67(19)
C41 N31 C43 C44 -89.4(3)
Zr31 N31 C43 C44 105.8(2)
C41 N32 C45 C46 167.0(2)
Zr31 N32 C45 C46 2.5(3)
C41 N32 C45 C48 50.0(3)
Zr31 N32 C45 C48 -114.5(2)
C41 N32 C45 C47 -73.6(3)
Zr31 N32 C45 C47 121.9(2)
C53 N33 C49 C50 -2.3(4)
Zr31 N33 C49 C50 -171.7(2)
C53 N33 C49 Zr31 169.4(2)
N31 Zr31 C49 N33 12.69(15)
CT31 Zr31 C49 N33 -177.62(9)
N32 Zr31 C49 N33 66.60(12)
Cl31 Zr31 C49 N33 -71.53(11)
C33 Zr31 C49 N33 178.69(12)
C34 Zr31 C49 N33 -151.60(11)
C32 Zr31 C49 N33 152.99(11)
C31 Zr31 C49 N33 161.15(11)
C35 Zr31 C49 N33 -149.68(11)
N33 Zr31 C49 C50 160.3(5)
N31 Zr31 C49 C50 173.0(4)
CT31 Zr31 C49 C50 -17.3(5)
N32 Zr31 C49 C50 -133.1(5)
Cl31 Zr31 C49 C50 88.8(5)
C33 Zr31 C49 C50 -21.0(5)
C34 Zr31 C49 C50 8.7(5)
C32 Zr31 C49 C50 -46.7(5)
C31 Zr31 C49 C50 -38.6(5)
C35 Zr31 C49 C50 10.6(5)
N33 C49 C50 C51 -120.9(3)
Zr31 C49 C50 C51 82.8(5)
N33 C49 C50 C52 116.5(3)
Zr31 C49 C50 C52 -39.8(6)
C49 N33 C53 C54 -177.9(2)
Zr31 N33 C53 C54 -19.0(4)
C49 N33 C53 C55 62.7(3)
Zr31 N33 C53 C55 -138.4(2)
C49 N33 C53 C56 -60.3(3)
Zr31 N33 C53 C56 98.6(3)
